data_4315345
loop_
_publ_author_name
'Takashi Okubo'
'Naoya Tanaka'
'Kyung Ho Kim'
'Hironobu Yone'
'Masahiko Maekawa'
'Takayoshi Kuroda-Sowa'

_publ_section_title
;
 Magnetic and Conducting Properties of New Halide-Bridged Mixed-Valence
 CuI-CuII 1D Coordination Polymers Including a Hexamethylene
 Dithiocarbamate Ligand
;
_journal_name_full 'Inorganic Chemistry'
_journal_page_first 3700
_journal_page_last 3702
_journal_paper_doi 10.1021/ic1003098
_journal_volume 49
_journal_year 2010
_chemical_formula_moiety 'C18 H30 Br2 Cu3 N4 S4 '
_chemical_formula_sum 'C18 H30 Br2 Cu3 N4 S4'
_chemical_formula_weight 781.15
_space_group_IT_number 14
_symmetry_cell_setting monoclinic
_symmetry_Int_Tables_number 14
_symmetry_space_group_name_Hall '-P 2ybc'
_symmetry_space_group_name_H-M 'P 1 21/c 1'
_cell_angle_alpha 90.0000
_cell_angle_beta 105.96(4)
_cell_angle_gamma 90.0000
_cell_formula_units_Z 2
_cell_length_a 10.467(14)
_cell_length_b 8.278(6)
_cell_length_c 15.967(15)
_cell_measurement_reflns_used 11343
_cell_measurement_temperature 296.1
_cell_measurement_theta_max 27.5
_cell_measurement_theta_min 3.2
_cell_volume 1330(2)
_computing_cell_refinement PROCESS-AUTO
_computing_data_collection PROCESS-AUTO
_computing_data_reduction CrystalStructure
_computing_publication_material 'CrystalStructure 3.8'
_computing_structure_refinement SHELXL
_computing_structure_solution SIR97
_diffrn_ambient_temperature 296.1
_diffrn_detector_area_resol_mean 10.00
_diffrn_measured_fraction_theta_full 0.989
_diffrn_measured_fraction_theta_max 0.989
_diffrn_measurement_device_type 'Rigaku RAXIS-RAPID'
_diffrn_measurement_method \w
_diffrn_radiation_type 'Mo K\a'
_diffrn_radiation_wavelength 0.71075
_diffrn_reflns_limit_h_max 13
_diffrn_reflns_limit_h_min -13
_diffrn_reflns_limit_k_max 9
_diffrn_reflns_limit_k_min -10
_diffrn_reflns_limit_l_max 19
_diffrn_reflns_limit_l_min -20
_diffrn_reflns_number 3026
_diffrn_reflns_theta_full 27.49
_diffrn_reflns_theta_max 27.49
_exptl_absorpt_coefficient_mu 5.718
_exptl_absorpt_correction_T_max 0.102
_exptl_absorpt_correction_T_min 0.061
_exptl_absorpt_correction_type multi-scan
_exptl_absorpt_process_details
;
    Higashi, T. (1995). Program for Absorption Correction.
    Rigaku Corporation, Tokyo, Japan.
;
_exptl_crystal_colour black
_exptl_crystal_density_diffrn 1.950
_exptl_crystal_density_method 'not measured'
_exptl_crystal_description block
_exptl_crystal_F_000 774.00
_exptl_crystal_size_max 0.60
_exptl_crystal_size_mid 0.50
_exptl_crystal_size_min 0.40
_refine_diff_density_max 0.74
_refine_diff_density_min -0.44
_refine_ls_extinction_method none
_refine_ls_goodness_of_fit_ref 1.010
_refine_ls_hydrogen_treatment refall
_refine_ls_number_parameters 143
_refine_ls_number_reflns 3026
_refine_ls_R_factor_gt 0.0328
_refine_ls_shift/su_max 0.0010
_refine_ls_structure_factor_coef Fsqd
_refine_ls_weighting_details 'w = 1/[\s^2^(Fo^2^)+(0.0451P)^2^+0.0000P] where P=(Fo^2^+2Fc^2^)/3'
_refine_ls_weighting_scheme calc
_refine_ls_wR_factor_ref 0.0909
_reflns_number_gt 2416
_reflns_number_total 3026
_reflns_threshold_expression F^2^>2.0\s(F^2^)
_cod_data_source_file ic1003098_si_001_2.cif
_cod_data_source_block '_060828Pm5'
_cod_original_formula_sum 'C18 H30 Br2 Cu3 N4 S4 '
_cod_database_code 4315345

loop_
_symmetry_equiv_pos_site_id
_symmetry_equiv_pos_as_xyz
1 +X,+Y,+Z
2 -X,1/2+Y,1/2-Z
3 -X,-Y,-Z
4 +X,1/2-Y,1/2+Z

loop_
_atom_site_label
_atom_site_type_symbol
_atom_site_fract_x
_atom_site_fract_y
_atom_site_fract_z
_atom_site_U_iso_or_equiv
_atom_site_adp_type
_atom_site_occupancy
_atom_site_symmetry_multiplicity
_atom_site_calc_flag
_atom_site_refinement_flags
_atom_site_disorder_assembly
_atom_site_disorder_group
Br(1) Br 0.50241(4) 0.33072(4) 0.41088(2) 0.04725(13) Uani 1.00 1 d . . .
Cu(1) Cu 1.0000 0.5000 0.5000 0.03433(14) Uani 1.00 2 d S . .
Cu(2) Cu 0.63091(5) 0.55855(6) 0.48967(3) 0.04782(14) Uani 1.00 1 d . . .
S(1) S 0.84104(8) 0.48996(9) 0.57711(6) 0.0366(2) Uani 1.00 1 d . . .
S(2) S 0.97051(9) 0.22914(10) 0.51288(6) 0.0429(2) Uani 1.00 1 d . . .
N(1) N 0.7896(2) 0.1765(2) 0.60038(17) 0.0332(5) Uani 1.00 1 d . . .
N(2) N 0.6539(3) 0.7399(3) 0.41375(19) 0.0452(7) Uani 1.00 1 d . . .
C(1) C 0.8566(2) 0.2813(3) 0.56745(19) 0.0308(6) Uani 1.00 1 d . . .
C(2) C 0.8047(3) 0.0020(3) 0.5887(2) 0.0416(8) Uani 1.00 1 d . . .
C(3) C 0.9011(3) -0.0754(4) 0.6673(2) 0.0477(9) Uani 1.00 1 d . . .
C(4) C 0.8429(4) -0.1080(4) 0.7427(2) 0.0527(9) Uani 1.00 1 d . . .
C(5) C 0.7870(4) 0.0397(5) 0.7760(2) 0.0554(10) Uani 1.00 1 d . . .
C(6) C 0.6667(3) 0.1122(4) 0.7113(2) 0.0453(8) Uani 1.00 1 d . . .
C(7) C 0.6966(3) 0.2334(4) 0.6485(2) 0.0468(8) Uani 1.00 1 d . . .
C(8) C 0.6721(3) 0.8469(4) 0.3752(2) 0.0418(7) Uani 1.00 1 d . . .
C(9) C 0.6975(4) 0.9859(4) 0.3265(2) 0.0575(10) Uani 1.00 1 d . . .
H(1) H 0.8362 -0.0156 0.5377 0.050 Uiso 1.00 1 c R . .
H(2) H 0.7186 -0.0497 0.5784 0.050 Uiso 1.00 1 c R . .
H(3) H 0.9320 -0.1767 0.6494 0.057 Uiso 1.00 1 c R . .
H(4) H 0.9776 -0.0053 0.6874 0.057 Uiso 1.00 1 c R . .
H(5) H 0.7728 -0.1876 0.7246 0.063 Uiso 1.00 1 c R . .
H(6) H 0.9116 -0.1544 0.7903 0.063 Uiso 1.00 1 c R . .
H(7) H 0.8560 0.1212 0.7918 0.067 Uiso 1.00 1 c R . .
H(8) H 0.7626 0.0105 0.8284 0.067 Uiso 1.00 1 c R . .
H(9) H 0.6147 0.0252 0.6778 0.054 Uiso 1.00 1 c R . .
H(10) H 0.6120 0.1646 0.7435 0.054 Uiso 1.00 1 c R . .
H(11) H 0.6138 0.2636 0.6067 0.056 Uiso 1.00 1 c R . .
H(12) H 0.7334 0.3298 0.6807 0.056 Uiso 1.00 1 c R . .
H(13) H 0.6328 1.0683 0.3262 0.069 Uiso 1.00 1 c R . .
H(14) H 0.6915 0.9541 0.2677 0.069 Uiso 1.00 1 c R . .
H(15) H 0.7849 1.0271 0.3534 0.069 Uiso 1.00 1 c R . .

loop_
_atom_site_aniso_label
_atom_site_aniso_U_11
_atom_site_aniso_U_22
_atom_site_aniso_U_33
_atom_site_aniso_U_12
_atom_site_aniso_U_13
_atom_site_aniso_U_23
Br(1) 0.0458(2) 0.0511(2) 0.0500(2) -0.00408(16) 0.02188(18) -0.01174(15)
Cu(1) 0.0307(3) 0.0318(3) 0.0436(3) -0.0019(2) 0.0154(2) 0.0017(2)
Cu(2) 0.0473(3) 0.0429(2) 0.0551(3) 0.0016(2) 0.0173(2) 0.00941(19)
S(1) 0.0306(4) 0.0304(4) 0.0524(5) 0.0018(3) 0.0175(3) 0.0038(3)
S(2) 0.0489(5) 0.0312(4) 0.0616(5) 0.0005(3) 0.0372(4) -0.0007(3)
N(1) 0.0356(15) 0.0319(14) 0.0368(14) 0.0028(10) 0.0179(11) 0.0014(10)
N(2) 0.0446(17) 0.0413(17) 0.0530(17) 0.0009(13) 0.0189(14) 0.0115(13)
C(1) 0.0274(15) 0.0324(15) 0.0320(16) 0.0024(12) 0.0072(12) 0.0035(12)
C(2) 0.052(2) 0.0302(17) 0.049(2) -0.0080(14) 0.0256(17) -0.0049(13)
C(3) 0.048(2) 0.0340(19) 0.066(2) 0.0060(15) 0.0230(19) 0.0075(16)
C(4) 0.054(2) 0.049(2) 0.051(2) -0.0010(17) 0.0068(18) 0.0107(16)
C(5) 0.064(2) 0.068(2) 0.036(2) -0.005(2) 0.0153(19) 0.0062(17)
C(6) 0.0415(19) 0.052(2) 0.050(2) -0.0021(16) 0.0253(16) 0.0028(16)
C(7) 0.048(2) 0.049(2) 0.054(2) 0.0104(16) 0.0309(17) 0.0070(16)
C(8) 0.0394(19) 0.0457(19) 0.043(2) 0.0011(15) 0.0156(15) 0.0012(14)
C(9) 0.064(2) 0.052(2) 0.063(2) -0.0038(19) 0.026(2) 0.0117(17)

loop_
_atom_type_symbol
_atom_type_description
_atom_type_scat_dispersion_real
_atom_type_scat_dispersion_imag
_atom_type_scat_source
Cu Cu 0.320 1.265
;
International Tables for Crystallography
(1992, Vol. C, Tables 4.2.6.8 and 6.1.1.4)
;
Br Br -0.290 2.459
;
International Tables for Crystallography
(1992, Vol. C, Tables 4.2.6.8 and 6.1.1.4)
;
S S 0.125 0.123
;
International Tables for Crystallography
(1992, Vol. C, Tables 4.2.6.8 and 6.1.1.4)
;
N N 0.006 0.003
;
International Tables for Crystallography
(1992, Vol. C, Tables 4.2.6.8 and 6.1.1.4)
;
C C 0.003 0.002
;
International Tables for Crystallography
(1992, Vol. C, Tables 4.2.6.8 and 6.1.1.4)
;
H H 0.000 0.000
;
International Tables for Crystallography
(1992, Vol. C, Table 6.1.1.4)
;

loop_
_geom_angle_atom_site_label_1
_geom_angle_atom_site_label_2
_geom_angle_atom_site_label_3
_geom_angle
_geom_angle_publ_flag
_geom_angle_site_symmetry_1
_geom_angle_site_symmetry_2
_geom_angle_site_symmetry_3
Cu(2) Br(1) Cu(2) 73.833(19) yes . . 3_666
S(1) Cu(1) S(1) 180.00(3) yes . . 3_766
S(1) Cu(1) S(2) 77.47(3) yes . . .
S(1) Cu(1) S(2) 102.53(3) yes . . 3_766
S(1) Cu(1) S(2) 102.53(3) yes 3_766 . .
S(1) Cu(1) S(2) 77.47(3) yes 3_766 . 3_766
S(2) Cu(1) S(2) 180.00(4) yes . . 3_766
Br(1) Cu(2) Br(1) 106.17(2) yes . . 3_666
Br(1) Cu(2) S(1) 114.48(2) yes . . .
Br(1) Cu(2) N(2) 114.18(8) yes . . .
Br(1) Cu(2) S(1) 107.59(3) yes 3_666 . .
Br(1) Cu(2) N(2) 106.66(9) yes 3_666 . .
S(1) Cu(2) N(2) 107.31(8) yes . . .
Cu(1) S(1) Cu(2) 111.65(4) yes . . .
Cu(1) S(1) C(1) 83.75(11) yes . . .
Cu(2) S(1) C(1) 106.49(9) yes . . .
Cu(1) S(2) C(1) 85.90(10) yes . . .
C(1) N(1) C(2) 120.7(3) yes . . .
C(1) N(1) C(7) 120.0(2) yes . . .
C(2) N(1) C(7) 119.3(2) yes . . .
Cu(2) N(2) C(8) 175.7(2) yes . . .
S(1) C(1) S(2) 112.88(18) yes . . .
S(1) C(1) N(1) 123.1(2) yes . . .
S(2) C(1) N(1) 124.0(2) yes . . .
N(1) C(2) C(3) 112.3(2) yes . . .
N(1) C(2) H(1) 109.1 yes . . .
N(1) C(2) H(2) 109.1 yes . . .
C(3) C(2) H(1) 109.1 yes . . .
C(3) C(2) H(2) 109.1 yes . . .
H(1) C(2) H(2) 107.9 yes . . .
C(2) C(3) C(4) 114.3(3) yes . . .
C(2) C(3) H(3) 108.7 yes . . .
C(2) C(3) H(4) 108.7 yes . . .
C(4) C(3) H(3) 108.7 yes . . .
C(4) C(3) H(4) 108.7 yes . . .
H(3) C(3) H(4) 107.6 yes . . .
C(3) C(4) C(5) 114.5(3) yes . . .
C(3) C(4) H(5) 108.6 yes . . .
C(3) C(4) H(6) 108.6 yes . . .
C(5) C(4) H(5) 108.6 yes . . .
C(5) C(4) H(6) 108.6 yes . . .
H(5) C(4) H(6) 107.6 yes . . .
C(4) C(5) C(6) 114.2(3) yes . . .
C(4) C(5) H(7) 108.7 yes . . .
C(4) C(5) H(8) 108.7 yes . . .
C(6) C(5) H(7) 108.7 yes . . .
C(6) C(5) H(8) 108.7 yes . . .
H(7) C(5) H(8) 107.6 yes . . .
C(5) C(6) C(7) 115.5(3) yes . . .
C(5) C(6) H(9) 108.4 yes . . .
C(5) C(6) H(10) 108.4 yes . . .
C(7) C(6) H(9) 108.4 yes . . .
C(7) C(6) H(10) 108.4 yes . . .
H(9) C(6) H(10) 107.5 yes . . .
N(1) C(7) C(6) 114.9(3) yes . . .
N(1) C(7) H(11) 108.5 yes . . .
N(1) C(7) H(12) 108.5 yes . . .
C(6) C(7) H(11) 108.5 yes . . .
C(6) C(7) H(12) 108.5 yes . . .
H(11) C(7) H(12) 107.5 yes . . .
N(2) C(8) C(9) 179.1(3) yes . . .
C(8) C(9) H(13) 109.5 yes . . .
C(8) C(9) H(14) 109.5 yes . . .
C(8) C(9) H(15) 109.5 yes . . .
H(13) C(9) H(14) 109.5 yes . . .
H(13) C(9) H(15) 109.5 yes . . .
H(14) C(9) H(15) 109.5 yes . . .

loop_
_geom_bond_atom_site_label_1
_geom_bond_atom_site_label_2
_geom_bond_distance
_geom_bond_publ_flag
_geom_bond_site_symmetry_1
_geom_bond_site_symmetry_2
Br(1) Cu(2) 2.4533(5) yes . .
Br(1) Cu(2) 2.5549(6) yes . 3_666
Cu(1) S(1) 2.3276(10) yes . .
Cu(1) S(1) 2.3276(10) yes . 3_766
Cu(1) S(2) 2.2805(8) yes . .
Cu(1) S(2) 2.2805(8) yes . 3_766
Cu(2) S(1) 2.3283(8) yes . .
Cu(2) N(2) 1.985(3) yes . .
S(1) C(1) 1.746(3) yes . .
S(2) C(1) 1.714(3) yes . .
N(1) C(1) 1.313(4) yes . .
N(1) C(2) 1.470(3) yes . .
N(1) C(7) 1.473(5) yes . .
N(2) C(8) 1.125(4) yes . .
C(2) C(3) 1.520(4) yes . .
C(2) H(1) 0.970 yes . .
C(2) H(2) 0.970 yes . .
C(3) C(4) 1.515(6) yes . .
C(3) H(3) 0.970 yes . .
C(3) H(4) 0.970 yes . .
C(4) C(5) 1.514(6) yes . .
C(4) H(5) 0.970 yes . .
C(4) H(6) 0.970 yes . .
C(5) C(6) 1.516(4) yes . .
C(5) H(7) 0.970 yes . .
C(5) H(8) 0.970 yes . .
C(6) C(7) 1.510(5) yes . .
C(6) H(9) 0.970 yes . .
C(6) H(10) 0.970 yes . .
C(7) H(11) 0.970 yes . .
C(7) H(12) 0.970 yes . .
C(8) C(9) 1.453(5) yes . .
C(9) H(13) 0.960 yes . .
C(9) H(14) 0.960 yes . .
C(9) H(15) 0.960 yes . .

loop_
_geom_contact_atom_site_label_1
_geom_contact_atom_site_label_2
_geom_contact_distance
_geom_contact_publ_flag
_geom_contact_site_symmetry_1
_geom_contact_site_symmetry_2
Br(1) H(2) 3.318 ? . 3_656
Br(1) H(5) 3.310 ? . 3_656
Br(1) H(8) 3.585 ? . 4_554
Br(1) H(9) 3.352 ? . 3_656
Br(1) H(10) 3.186 ? . 4_554
Br(1) H(13) 3.070 ? . 1_545
Br(1) H(14) 3.180 ? . 2_645
Cu(1) H(6) 3.464 ? . 2_756
Cu(1) H(6) 3.464 ? . 4_554
Cu(1) H(7) 3.402 ? . 2_756
Cu(1) H(7) 3.402 ? . 4_554
Cu(1) H(8) 3.154 ? . 2_756
Cu(1) H(8) 3.154 ? . 4_554
Cu(2) H(2) 3.557 ? . 1_565
Cu(2) H(8) 3.287 ? . 4_554
S(1) H(3) 3.041 ? . 1_565
S(1) H(6) 3.098 ? . 2_756
S(1) H(7) 3.459 ? . 2_756
S(2) H(1) 2.961 ? . 3_756
S(2) H(3) 3.066 ? . 3_756
S(2) H(6) 3.193 ? . 2_756
S(2) H(15) 3.215 ? . 1_545
N(1) H(6) 3.434 ? . 2_756
N(2) C(2) 3.547(4) ? . 1_565
N(2) H(1) 3.095 ? . 1_565
N(2) H(2) 3.070 ? . 1_565
N(2) H(5) 3.596 ? . 4_554
N(2) H(8) 2.881 ? . 4_554
C(1) H(6) 2.881 ? . 2_756
C(2) N(2) 3.547(4) ? . 1_545
C(2) C(8) 3.549(4) ? . 1_545
C(3) H(7) 3.505 ? . 2_746
C(4) H(14) 3.351 ? . 4_555
C(6) H(13) 3.293 ? . 4_565
C(7) H(13) 3.498 ? . 4_565
C(7) H(14) 3.221 ? . 4_565
C(8) C(2) 3.549(4) ? . 1_565
C(8) H(1) 2.921 ? . 1_565
C(8) H(2) 3.261 ? . 1_565
C(8) H(5) 3.166 ? . 4_554
C(8) H(6) 3.539 ? . 4_554
C(8) H(8) 3.255 ? . 4_554
C(9) H(1) 3.285 ? . 1_565
C(9) H(5) 3.174 ? . 4_554
C(9) H(10) 3.206 ? . 4_564
C(9) H(12) 2.893 ? . 4_564
H(1) S(2) 2.961 ? . 3_756
H(1) N(2) 3.095 ? . 1_545
H(1) C(8) 2.921 ? . 1_545
H(1) C(9) 3.285 ? . 1_545
H(1) H(13) 3.531 ? . 1_545
H(1) H(15) 2.864 ? . 1_545
H(2) Br(1) 3.318 ? . 3_656
H(2) Cu(2) 3.557 ? . 1_545
H(2) N(2) 3.070 ? . 1_545
H(2) C(8) 3.261 ? . 1_545
H(3) S(1) 3.041 ? . 1_545
H(3) S(2) 3.066 ? . 3_756
H(3) H(7) 2.731 ? . 2_746
H(4) H(6) 3.112 ? . 2_756
H(4) H(7) 3.520 ? . 2_746
H(4) H(12) 3.457 ? . 2_746
H(5) Br(1) 3.310 ? . 3_656
H(5) N(2) 3.596 ? . 4_555
H(5) C(8) 3.166 ? . 4_555
H(5) C(9) 3.174 ? . 4_555
H(5) H(14) 2.528 ? . 4_555
H(5) H(15) 3.465 ? . 4_555
H(6) Cu(1) 3.464 ? . 2_746
H(6) S(1) 3.098 ? . 2_746
H(6) S(2) 3.193 ? . 2_746
H(6) N(1) 3.434 ? . 2_746
H(6) C(1) 2.881 ? . 2_746
H(6) C(8) 3.539 ? . 4_555
H(6) H(4) 3.112 ? . 2_746
H(6) H(7) 3.584 ? . 2_746
H(6) H(14) 3.338 ? . 4_555
H(7) Cu(1) 3.402 ? . 2_746
H(7) S(1) 3.459 ? . 2_746
H(7) C(3) 3.505 ? . 2_756
H(7) H(3) 2.731 ? . 2_756
H(7) H(4) 3.520 ? . 2_756
H(7) H(6) 3.584 ? . 2_756
H(7) H(15) 3.225 ? . 4_565
H(8) Br(1) 3.585 ? . 4_555
H(8) Cu(1) 3.154 ? . 2_746
H(8) Cu(2) 3.287 ? . 4_555
H(8) N(2) 2.881 ? . 4_555
H(8) C(8) 3.255 ? . 4_555
H(9) Br(1) 3.352 ? . 3_656
H(10) Br(1) 3.186 ? . 4_555
H(10) C(9) 3.206 ? . 4_565
H(10) H(13) 2.555 ? . 4_565
H(10) H(14) 3.260 ? . 4_565
H(10) H(15) 3.335 ? . 4_565
H(11) H(14) 3.403 ? . 4_565
H(12) C(9) 2.893 ? . 4_565
H(12) H(4) 3.457 ? . 2_756
H(12) H(13) 2.926 ? . 4_565
H(12) H(14) 2.378 ? . 4_565
H(12) H(15) 2.912 ? . 4_565
H(13) Br(1) 3.070 ? . 1_565
H(13) C(6) 3.293 ? . 4_564
H(13) C(7) 3.498 ? . 4_564
H(13) H(1) 3.531 ? . 1_565
H(13) H(10) 2.555 ? . 4_564
H(13) H(12) 2.926 ? . 4_564
H(14) Br(1) 3.180 ? . 2_655
H(14) C(4) 3.351 ? . 4_554
H(14) C(7) 3.221 ? . 4_564
H(14) H(5) 2.528 ? . 4_554
H(14) H(6) 3.338 ? . 4_554
H(14) H(10) 3.260 ? . 4_564
H(14) H(11) 3.403 ? . 4_564
H(14) H(12) 2.378 ? . 4_564
H(15) S(2) 3.215 ? . 1_565
H(15) H(1) 2.864 ? . 1_565
H(15) H(5) 3.465 ? . 4_554
H(15) H(7) 3.225 ? . 4_564
H(15) H(10) 3.335 ? . 4_564
H(15) H(12) 2.912 ? . 4_564
